data_7715164
loop_
_publ_author_name
'Li, Ya'
'Wang, Chong-Chen'
'Wang, Fu-Xue'
'Liu, Xing-Yuan'
'Wang, Peng'
'Wang, Fei'
'Sun, Mingyi'
'Yu, Baoyi'

_publ_section_title
;
 Efficient pollutant degradation by peroxymonosulfate activated by a Co/Mn
 metal-organic framework.
;
_journal_issue 11
_journal_name_full 'Dalton transactions (Cambridge, England : 2003)'
_journal_page_first 5266
_journal_page_last 5273
_journal_paper_doi 10.1039/d4dt00161c
_journal_volume 53
_journal_year 2024
_chemical_formula_moiety 'C4 H6 Co0.56 Mn0.44 O6'
_chemical_formula_sum 'C4 H6 Co0.56 Mn0.44 O6'
_chemical_formula_weight 207.26
_space_group_crystal_system trigonal
_space_group_IT_number 148
_space_group_name_Hall '-R 3'
_space_group_name_H-M_alt 'R -3 :H'
_atom_sites_solution_hydrogens mixed
_atom_sites_solution_primary dual
_audit_creation_date 2024-01-03
_audit_creation_method
;
Olex2 1.2-beta
(compiled 2016.11.30 svn.r3356 for OlexSys, GUI svn.r5269)
;
_audit_update_record
;
2024-01-06 deposited with the CCDC.	2024-02-13 downloaded from the CCDC.
;
_cell_angle_alpha 90
_cell_angle_beta 90
_cell_angle_gamma 120
_cell_formula_units_Z 18
_cell_length_a 14.4552(7)
_cell_length_b 14.4552(7)
_cell_length_c 14.8584(9)
_cell_measurement_reflns_used 1914
_cell_measurement_temperature 293(2)
_cell_measurement_theta_max 30.2990
_cell_measurement_theta_min 2.8060
_cell_volume 2688.8(2)
_computing_cell_refinement 'CrysAlisPro 1.171.40.53 (Rigaku OD, 2019)'
_computing_data_collection 'CrysAlisPro 1.171.40.53 (Rigaku OD, 2019)'
_computing_data_reduction 'CrysAlisPro 1.171.40.53 (Rigaku OD, 2019)'
_computing_molecular_graphics 'Olex2 (Dolomanov et al., 2009)'
_computing_publication_material 'Olex2 (Dolomanov et al., 2009)'
_computing_structure_refinement 'ShelXL (Sheldrick, 2015)'
_computing_structure_solution 'ShelXT (Sheldrick, 2015)'
_diffrn_ambient_temperature 293(2)
_diffrn_detector 'CCD plate'
_diffrn_detector_area_resol_mean 10.0000
_diffrn_measured_fraction_theta_full 0.9748
_diffrn_measured_fraction_theta_max 0.9223
_diffrn_measurement_details
;
List of Runs (angles in degrees, time in seconds):

  # Type    Start    End  Width  t~exp~   \w     \q     \k     \f   Frames
#--------------------------------------------------------------------------
  1  \w     11.00 110.00   0.50    2.70    --   20.00  54.00 150.00  198
  2  \w    -71.00 -44.00   0.50    2.70    --   20.00  54.00  60.00   54
  3  \w    -35.00 -10.00   0.50    2.70    --   20.00  54.00  60.00   50
  4  \w     -7.00 110.00   0.50    2.70    --   20.00  54.00  60.00  234
;
_diffrn_measurement_device 'two-circle diffractometer'
_diffrn_measurement_device_type 'XtaLAB Mini II'
_diffrn_measurement_method '\w scans'
_diffrn_orient_matrix_type 'CrysAlisPro convention (1999,Acta A55,543-557)'
_diffrn_orient_matrix_UB_11 0.0558311000
_diffrn_orient_matrix_UB_12 0.0196054000
_diffrn_orient_matrix_UB_13 0.0009206000
_diffrn_orient_matrix_UB_21 0.0089512000
_diffrn_orient_matrix_UB_22 0.0511841000
_diffrn_orient_matrix_UB_23 0.0125077000
_diffrn_orient_matrix_UB_31 -0.0035429000
_diffrn_orient_matrix_UB_32 -0.0142230000
_diffrn_orient_matrix_UB_33 0.0460847000
_diffrn_radiation_monochromator graphite
_diffrn_radiation_probe x-ray
_diffrn_radiation_type 'Mo K\a'
_diffrn_radiation_wavelength 0.71073
_diffrn_reflns_av_R_equivalents 0.0258
_diffrn_reflns_av_unetI/netI 0.0348
_diffrn_reflns_Laue_measured_fraction_full 0.981
_diffrn_reflns_Laue_measured_fraction_max 0.921
_diffrn_reflns_limit_h_max 20
_diffrn_reflns_limit_h_min -17
_diffrn_reflns_limit_k_max 15
_diffrn_reflns_limit_k_min -20
_diffrn_reflns_limit_l_max 19
_diffrn_reflns_limit_l_min -19
_diffrn_reflns_number 4275
_diffrn_reflns_point_group_measured_fraction_full 0.981
_diffrn_reflns_point_group_measured_fraction_max 0.921
_diffrn_reflns_theta_full 25.242
_diffrn_reflns_theta_max 30.451
_diffrn_reflns_theta_min 2.127
_diffrn_source 'fine-focus sealed X-ray tube'
_diffrn_source_type 'Rigaku (Mo) X-ray Source'
_exptl_absorpt_coefficient_mu 2.557
_exptl_absorpt_correction_T_max 1.00000
_exptl_absorpt_correction_T_min 0.61827
_exptl_absorpt_correction_type multi-scan
_exptl_absorpt_process_details
;
CrysAlisPro 1.171.40.53 (Rigaku Oxford Diffraction, 2019)
Empirical absorption correction using spherical harmonics,
 implemented in SCALE3 ABSPACK scaling algorithm.
;
_exptl_crystal_colour colourless
_exptl_crystal_colour_primary colourless
_exptl_crystal_density_diffrn 2.304
_exptl_crystal_description block
_exptl_crystal_F_000 1874
_exptl_crystal_size_max 0.26
_exptl_crystal_size_mid 0.21
_exptl_crystal_size_min 0.2
_refine_diff_density_max 0.784
_refine_diff_density_min -0.483
_refine_diff_density_rms 0.096
_refine_ls_extinction_method none
_refine_ls_goodness_of_fit_ref 1.077
_refine_ls_hydrogen_treatment constr
_refine_ls_matrix_type full
_refine_ls_number_parameters 105
_refine_ls_number_reflns 1686
_refine_ls_number_restraints 0
_refine_ls_restrained_S_all 1.077
_refine_ls_R_factor_all 0.0380
_refine_ls_R_factor_gt 0.0302
_refine_ls_shift/su_max 0.000
_refine_ls_shift/su_mean 0.000
_refine_ls_structure_factor_coef Fsqd
_refine_ls_weighting_details 'w=1/[\s^2^(Fo^2^)+(0.0369P)^2^+5.9968P] where P=(Fo^2^+2Fc^2^)/3'
_refine_ls_weighting_scheme calc
_refine_ls_wR_factor_gt 0.0800
_refine_ls_wR_factor_ref 0.0831
_reflns_Friedel_coverage 0.000
_reflns_number_gt 1429
_reflns_number_total 1686
_reflns_threshold_expression 'I > 2\s(I)'
_cod_data_source_file d4dt00161c2.cif
_cod_data_source_block exp_242
_cod_depositor_comments 'Adding full bibliography for 7715164.cif.'
_cod_original_cell_volume 2688.8(3)
_cod_original_sg_symbol_H-M 'R -3'
_cod_database_code 7715164
_chemical_oxdiff_formula 'Mn Co Cl O C H'
_shelx_space_group_comment
;
The symmetry employed for this shelxl refinement is uniquely defined
by the following loop, which should always be used as a source of
symmetry information in preference to the above space-group names.
They are only intended as comments.
;
_diffrn_oxdiff_digest_frames
;
014ef90d7ed91d0eb8d15541663d282a77000263d04
;
_reflns_odcompleteness_completeness 97.48
_reflns_odcompleteness_iscentric 1
_reflns_odcompleteness_theta 26.32
_olex2_refinement_description
;
1. Fixed Uiso
 At 1.2 times of:
  All C(H) groups
 At 1.5 times of:
  All O(H,H) groups
2. Uiso/Uaniso restraints and constraints
Uanis(Mn1) = Uanis(Co1)
3. Others
 Fixed Sof: Mn1(0.44) Co1(0.56)
4.a Rotating group:
 O2W(H2WA,H2WB), O1W(H1WA,H1WB)
4.b Ternary CH refined with riding coordinates:
 C3(H3), C2(H2)
;
_shelx_shelxl_version_number 2014/7
_olex2_submission_special_instructions 'No special instructions were received'
_oxdiff_exptl_absorpt_empirical_details
;
Empirical correction (ABSPACK) includes:
- Absorption correction using spherical harmonics
- Frame scaling
;
_oxdiff_exptl_absorpt_empirical_full_max 1.407
_oxdiff_exptl_absorpt_empirical_full_min 0.876

loop_
_space_group_symop_operation_xyz
'x, y, z'
'-y, x-y, z'
'-x+y, -x, z'
'x+2/3, y+1/3, z+1/3'
'-y+2/3, x-y+1/3, z+1/3'
'-x+y+2/3, -x+1/3, z+1/3'
'x+1/3, y+2/3, z+2/3'
'-y+1/3, x-y+2/3, z+2/3'
'-x+y+1/3, -x+2/3, z+2/3'
'-x, -y, -z'
'y, -x+y, -z'
'x-y, x, -z'
'-x+2/3, -y+1/3, -z+1/3'
'y+2/3, -x+y+1/3, -z+1/3'
'x-y+2/3, x+1/3, -z+1/3'
'-x+1/3, -y+2/3, -z+2/3'
'y+1/3, -x+y+2/3, -z+2/3'
'x-y+1/3, x+2/3, -z+2/3'

loop_
_atom_site_label
_atom_site_type_symbol
_atom_site_fract_x
_atom_site_fract_y
_atom_site_fract_z
_atom_site_U_iso_or_equiv
_atom_site_adp_type
_atom_site_occupancy
_atom_site_site_symmetry_order
_atom_site_calc_flag
_atom_site_refinement_flags_posn
_atom_site_refinement_flags_adp
_atom_site_refinement_flags_occupancy
_atom_site_disorder_assembly
_atom_site_disorder_group
Mn1 Mn 0.6806(11) 0.9440(10) 0.6126(11) 0.0126(6) Uani 0.44 1 d . . P A 1
O1 O 0.56960(14) 0.83063(13) 0.51898(12) 0.0212(4) Uani 1 1 d . . . . .
O4 O 0.35582(15) 0.93860(13) 0.44563(12) 0.0212(4) Uani 1 1 d . . . . .
O3 O 0.44359(14) 0.92833(14) 0.32700(12) 0.0197(4) Uani 1 1 d . . . . .
O2 O 0.62420(13) 0.90318(14) 0.38351(12) 0.0221(4) Uani 1 1 d . . . . .
O2W O 0.54739(15) 0.86091(15) 0.70029(13) 0.0256(4) Uani 1 1 d . . . . .
H2WA H 0.5901 0.8894 0.7432 0.038 Uiso 1 1 d GR . . A .
H2WB H 0.4913 0.8596 0.6799 0.038 Uiso 1 1 d GR . . . .
O1W O 0.79524(15) 0.98534(15) 0.50174(13) 0.0255(4) Uani 1 1 d . . . . .
H1WA H 0.8478 1.0546 0.5023 0.038 Uiso 1 1 d GR . . A .
H1WB H 0.7647 0.9732 0.4467 0.038 Uiso 1 1 d GR . . . .
C1 C 0.55594(17) 0.83332(17) 0.43623(16) 0.0144(4) Uani 1 1 d . . . . .
C4 C 0.39221(17) 0.89145(17) 0.39844(16) 0.0132(4) Uani 1 1 d . . . . .
C3 C 0.36441(16) 0.77928(16) 0.43057(16) 0.0120(4) Uani 1 1 d . . . . .
H3 H 0.3644 0.7790 0.4965 0.014 Uiso 1 1 calc R . . . .
C2 C 0.44747(16) 0.74953(17) 0.39772(16) 0.0125(4) Uani 1 1 d . . . . .
H2 H 0.4505 0.7518 0.3318 0.015 Uiso 1 1 calc R . . . .
Co1 Co 0.6791(8) 0.9509(7) 0.6066(8) 0.0126(6) Uani 0.56 1 d . . P A 2

loop_
_atom_site_aniso_label
_atom_site_aniso_U_11
_atom_site_aniso_U_22
_atom_site_aniso_U_33
_atom_site_aniso_U_23
_atom_site_aniso_U_13
_atom_site_aniso_U_12
Mn1 0.0150(3) 0.0113(10) 0.0130(13) 0.0025(7) -0.0015(6) 0.0077(5)
O1 0.0208(9) 0.0170(8) 0.0182(10) -0.0010(7) -0.0038(7) 0.0038(7)
O4 0.0306(9) 0.0178(8) 0.0216(10) 0.0010(7) 0.0046(7) 0.0169(7)
O3 0.0199(8) 0.0226(8) 0.0194(9) 0.0073(7) 0.0061(6) 0.0127(7)
O2 0.0154(8) 0.0206(8) 0.0251(10) 0.0080(7) 0.0015(7) 0.0052(7)
O2W 0.0242(9) 0.0294(10) 0.0250(10) 0.0020(8) 0.0030(7) 0.0149(8)
O1W 0.0239(9) 0.0266(10) 0.0246(11) 0.0072(8) 0.0008(7) 0.0116(8)
C1 0.0143(10) 0.0130(10) 0.0186(12) 0.0000(8) -0.0009(8) 0.0089(8)
C4 0.0089(9) 0.0104(9) 0.0182(12) 0.0002(8) -0.0018(8) 0.0032(8)
C3 0.0112(9) 0.0113(9) 0.0148(12) -0.0006(7) 0.0001(7) 0.0067(8)
C2 0.0087(9) 0.0109(9) 0.0173(12) -0.0005(8) -0.0010(7) 0.0046(8)
Co1 0.0150(3) 0.0113(10) 0.0130(13) 0.0025(7) -0.0015(6) 0.0077(5)

loop_
_atom_type_symbol
_atom_type_description
_atom_type_scat_dispersion_real
_atom_type_scat_dispersion_imag
_atom_type_scat_source
C C 0.0033 0.0016 'International Tables Vol C Tables 4.2.6.8 and 6.1.1.4'
H H 0.0000 0.0000 'International Tables Vol C Tables 4.2.6.8 and 6.1.1.4'
Co Co 0.3494 0.9721 'International Tables Vol C Tables 4.2.6.8 and 6.1.1.4'
Mn Mn 0.3368 0.7283 'International Tables Vol C Tables 4.2.6.8 and 6.1.1.4'
O O 0.0106 0.0060 'International Tables Vol C Tables 4.2.6.8 and 6.1.1.4'

loop_
_geom_angle_atom_site_label_1
_geom_angle_atom_site_label_2
_geom_angle_atom_site_label_3
_geom_angle
_geom_angle_site_symmetry_1
_geom_angle_site_symmetry_3
_geom_angle_publ_flag
O1 Mn1 O4 87.6(6) . 10_676 ?
O1 Mn1 O1W 84.0(6) . . ?
O4 Mn1 O1W 86.2(5) 10_676 . ?
O3 Mn1 O1 96.4(6) 5_665 . ?
O3 Mn1 O4 171.2(8) 5_665 10_676 ?
O3 Mn1 O2 89.3(6) 5_665 5_665 ?
O3 Mn1 O2W 88.1(5) 5_665 . ?
O3 Mn1 O1W 86.4(7) 5_665 . ?
O2 Mn1 O1 168.7(9) 5_665 . ?
O2 Mn1 O4 88.3(6) 5_665 10_676 ?
O2 Mn1 O2W 89.4(7) 5_665 . ?
O2 Mn1 O1W 106.2(5) 5_665 . ?
O2W Mn1 O1 81.1(4) . . ?
O2W Mn1 O4 100.3(7) . 10_676 ?
O2W Mn1 O1W 163.4(8) . . ?
C1 O1 Mn1 133.4(4) . . ?
C1 O1 Co1 130.2(3) . . ?
C4 O4 Mn1 121.7(5) . 10_676 ?
C4 O4 Co1 122.8(4) . 10_676 ?
C4 O3 Mn1 138.8(5) . 9_564 ?
C4 O3 Co1 139.7(3) . 9_564 ?
C1 O2 Mn1 127.7(5) . 9_564 ?
C1 O2 Co1 131.0(3) . 9_564 ?
Mn1 O2W H2WA 87.2 . . ?
Mn1 O2W H2WB 112.0 . . ?
H2WA O2W H2WB 137.5 . . ?
Co1 O2W H2WA 89.0 . . ?
Co1 O2W H2WB 108.7 . . ?
Mn1 O1W H1WA 113.4 . . ?
Mn1 O1W H1WB 113.4 . . ?
H1WA O1W H1WB 106.3 . . ?
Co1 O1W H1WA 112.0 . . ?
Co1 O1W H1WB 111.1 . . ?
O1 C1 O2 124.1(2) . . ?
O1 C1 C2 117.2(2) . . ?
O2 C1 C2 118.6(2) . . ?
O4 C4 C3 115.9(2) . . ?
O3 C4 O4 124.1(2) . . ?
O3 C4 C3 119.9(2) . . ?
C4 C3 H3 108.3 . . ?
C4 C3 C2 108.70(18) . 2_665 ?
C4 C3 C2 111.47(18) . . ?
C2 C3 H3 108.3 . . ?
C2 C3 H3 108.3 2_665 . ?
C2 C3 C2 111.7(2) . 2_665 ?
C1 C2 C3 111.70(18) . 3_565 ?
C1 C2 C3 107.01(18) . . ?
C1 C2 H2 109.6 . . ?
C3 C2 C3 109.3(2) . 3_565 ?
C3 C2 H2 109.6 . . ?
C3 C2 H2 109.6 3_565 . ?
O1 Co1 O3 93.1(4) . 5_665 ?
O1 Co1 O2 167.5(6) . 5_665 ?
O1 Co1 O2W 80.3(3) . . ?
O1 Co1 O1W 85.5(4) . . ?
O4 Co1 O1 91.9(4) 10_676 . ?
O4 Co1 O3 172.6(5) 10_676 5_665 ?
O4 Co1 O2 91.3(4) 10_676 5_665 ?
O4 Co1 O2W 102.9(5) 10_676 . ?
O4 Co1 O1W 90.8(4) 10_676 . ?
O2 Co1 O3 85.1(4) 5_665 5_665 ?
O2 Co1 O2W 87.2(4) 5_665 . ?
O2 Co1 O1W 106.6(4) 5_665 . ?
O2W Co1 O3 83.4(3) . 5_665 ?
O1W Co1 O3 84.1(4) . 5_665 ?
O1W Co1 O2W 160.5(5) . . ?

loop_
_geom_bond_atom_site_label_1
_geom_bond_atom_site_label_2
_geom_bond_distance
_geom_bond_site_symmetry_2
_geom_bond_publ_flag
Mn1 O1 2.137(14) . ?
Mn1 O4 2.192(15) 10_676 ?
Mn1 O3 2.061(15) 5_665 ?
Mn1 O2 2.114(15) 5_665 ?
Mn1 O2W 2.130(15) . ?
Mn1 O1W 2.197(17) . ?
O1 C1 1.249(3) . ?
O1 Co1 2.115(10) . ?
O4 Mn1 2.192(15) 10_676 ?
O4 C4 1.262(3) . ?
O4 Co1 2.052(10) 10_676 ?
O3 Mn1 2.061(15) 9_564 ?
O3 C4 1.252(3) . ?
O3 Co1 2.197(10) 9_564 ?
O2 Mn1 2.114(15) 9_564 ?
O2 C1 1.269(3) . ?
O2 Co1 2.141(11) 9_564 ?
O2W H2WA 0.8390 . ?
O2W H2WB 0.8561 . ?
O2W Co1 2.186(10) . ?
O1W H1WA 0.9054 . ?
O1W H1WB 0.9036 . ?
O1W Co1 2.158(12) . ?
C1 C2 1.534(3) . ?
C4 C3 1.538(3) . ?
C3 H3 0.9800 . ?
C3 C2 1.543(3) . ?
C3 C2 1.548(3) 2_665 ?
C2 C3 1.548(3) 3_565 ?
C2 H2 0.9800 . ?
Co1 O4 2.053(10) 10_676 ?
Co1 O3 2.197(10) 5_665 ?
Co1 O2 2.141(11) 5_665 ?
